data_7708145
loop_
_publ_author_name
'Liao, Sicheng'
'Liu, Tianlin'
'Zhou, Zhiyu'
'Wang, Kangcai'
'Song, Siwei'
'Zhang, Qinghua'

_publ_section_title
;
 Energetic isomers of bridged oxadiazole nitramines: the effect of
 asymmetric heterocyclics on stability and energetic properties
;
_journal_name_full 'Dalton Transactions'
_journal_paper_doi 10.1039/D1DT02404C
_journal_year 2021
_chemical_formula_moiety 'C4 N8 O6, 2(C H6 N3)'
_chemical_formula_sum 'C6 H12 N14 O6'
_chemical_formula_weight 376.30
_space_group_crystal_system monoclinic
_space_group_IT_number 14
_space_group_name_Hall '-P 2ybc'
_space_group_name_H-M_alt 'P 1 21/c 1'
_atom_sites_solution_hydrogens mixed
_audit_block_doi 10.5517/ccdc.csd.cc279lsy
_audit_creation_date 2021-08-09
_audit_creation_method
;
Olex2 1.5-dev
(compiled 2021.06.29 svn.r12e2184c for OlexSys, GUI svn.r6225)
;
_audit_update_record
;
2021-08-18 deposited with the CCDC.	2021-08-26 downloaded from the CCDC.
;
_cell_angle_alpha 90
_cell_angle_beta 92.537(9)
_cell_angle_gamma 90
_cell_formula_units_Z 2
_cell_length_a 5.8001(16)
_cell_length_b 18.030(5)
_cell_length_c 7.0255(19)
_cell_measurement_reflns_used 2067
_cell_measurement_temperature 150.0
_cell_measurement_theta_max 24.80
_cell_measurement_theta_min 3.11
_cell_volume 734.0(3)
_computing_cell_refinement 'SAINT V8.38A (Bruker, 2016)'
_computing_data_collection 'SMART (Bruker, 2016)'
_computing_data_reduction 'SAINT V8.38A (Bruker, 2016)'
_computing_molecular_graphics 'Olex2 1.5-dev (Dolomanov et al., 2009)'
_computing_publication_material 'Olex2 1.5-dev (Dolomanov et al., 2009)'
_computing_structure_refinement 'SHELXL 2018/3 (Sheldrick, 2015)'
_computing_structure_solution 'SHELXT 2018/2 (Sheldrick, 2018)'
_diffrn_ambient_temperature 150.00
_diffrn_measured_fraction_theta_full 0.995
_diffrn_measured_fraction_theta_max 0.995
_diffrn_measurement_device_type 'CCD area detector'
_diffrn_measurement_method 'phi and omega scans'
_diffrn_radiation_type MoK\a
_diffrn_radiation_wavelength 0.71073
_diffrn_reflns_av_R_equivalents 0.0698
_diffrn_reflns_av_unetI/netI 0.0746
_diffrn_reflns_Laue_measured_fraction_full 0.995
_diffrn_reflns_Laue_measured_fraction_max 0.995
_diffrn_reflns_limit_h_max 6
_diffrn_reflns_limit_h_min -6
_diffrn_reflns_limit_k_max 21
_diffrn_reflns_limit_k_min -21
_diffrn_reflns_limit_l_max 8
_diffrn_reflns_limit_l_min -7
_diffrn_reflns_number 4525
_diffrn_reflns_point_group_measured_fraction_full 0.995
_diffrn_reflns_point_group_measured_fraction_max 0.995
_diffrn_reflns_theta_full 24.996
_diffrn_reflns_theta_max 24.996
_diffrn_reflns_theta_min 3.115
_exptl_absorpt_coefficient_mu 0.149
_exptl_absorpt_correction_T_max 0.7452
_exptl_absorpt_correction_T_min 0.5714
_exptl_absorpt_correction_type none
_exptl_absorpt_process_details
;
Reference: Krause, L., Herbst-Irmer, R., Sheldrick G.M. & Stalke D., J. Appl. Cryst. 48 (2015) 3-10.




















SADABS-2016/2 - Bruker AXS area detector scaling and absorption correction cel





 -------------------------------------------------------------------------- Reference: Krause, L., Herbst-Irmer, R., Sheldrick G.M. & Stalke D., J. Appl. Cryst. 48 (2015) 3-10. Equivalent reflections defined by point group 2/m    for scaling Equivalent reflections defined by point group 2/m    for error model Reading file 2201983920190811GUA_0m.raw Mean and maximum errors in direction cosine check function =   0.001   0.004





 The mean error should not exceed 0.005, and is usually caused by matrix changes during data processing.
;
_exptl_crystal_colour colourless
_exptl_crystal_colour_primary colourless
_exptl_crystal_density_diffrn 1.703
_exptl_crystal_description block
_exptl_crystal_F_000 388
_exptl_crystal_size_max 0.19
_exptl_crystal_size_mid 0.18
_exptl_crystal_size_min 0.16
_refine_diff_density_max 0.320
_refine_diff_density_min -0.316
_refine_diff_density_rms 0.075
_refine_ls_extinction_coef 0.033(8)
_refine_ls_extinction_expression Fc^*^=kFc[1+0.001xFc^2^\l^3^/sin(2\q)]^-1/4^
_refine_ls_extinction_method 'SHELXL-2018/3 (Sheldrick 2018)'
_refine_ls_goodness_of_fit_ref 1.086
_refine_ls_hydrogen_treatment mixed
_refine_ls_matrix_type full
_refine_ls_number_parameters 131
_refine_ls_number_reflns 1286
_refine_ls_number_restraints 0
_refine_ls_restrained_S_all 1.086
_refine_ls_R_factor_all 0.1223
_refine_ls_R_factor_gt 0.0712
_refine_ls_shift/su_max 0.001
_refine_ls_shift/su_mean 0.000
_refine_ls_structure_factor_coef Fsqd
_refine_ls_weighting_details 'w=1/[\s^2^(Fo^2^)+(0.0896P)^2^+0.9374P] where P=(Fo^2^+2Fc^2^)/3'
_refine_ls_weighting_scheme calc
_refine_ls_wR_factor_gt 0.1777
_refine_ls_wR_factor_ref 0.2123
_reflns_Friedel_coverage 0.000
_reflns_number_gt 797
_reflns_number_total 1286
_reflns_threshold_expression 'I > 2\s(I)'
_cod_data_source_file d1dt02404c2.cif
_cod_data_source_block lsc_CCDC1
_cod_database_code 7708145
_shelx_shelxl_version_number 2018/3
_shelx_space_group_comment
;
The symmetry employed for this shelxl refinement is uniquely defined
by the following loop, which should always be used as a source of
symmetry information in preference to the above space-group names.
They are only intended as comments.
;
_shelx_estimated_absorpt_t_max 0.977
_shelx_estimated_absorpt_t_min 0.972
_olex2_refinement_description
;
1. Fixed Uiso
 At 1.2 times of:
  All N(H,H) groups
2. Shared sites
{O3, N6}
{N3, O4}
3. Uiso/Uaniso restraints and constraints
Uanis(O4) = Uanis(N3)
Uanis(N3) = Uanis(O4)
Uanis(O3) = Uanis(N6)
4. Others
 Fixed Sof: O4(0.5) N6(0.5) O3(0.5) N3(0.5)
5.a X=CH2 refined with riding coordinates:
 N9(H9A,H9B)
;
_olex2_submission_special_instructions 'No special instructions were received'

loop_
_space_group_symop_operation_xyz
'x, y, z'
'-x, y+1/2, -z+1/2'
'-x, -y, -z'
'x, -y-1/2, z-1/2'

loop_
_atom_site_label
_atom_site_type_symbol
_atom_site_fract_x
_atom_site_fract_y
_atom_site_fract_z
_atom_site_U_iso_or_equiv
_atom_site_adp_type
_atom_site_occupancy
_atom_site_site_symmetry_order
_atom_site_calc_flag
_atom_site_refinement_flags_posn
_atom_site_refinement_flags_adp
_atom_site_refinement_flags_occupancy
_atom_site_disorder_assembly
_atom_site_disorder_group
O4 O 0.3149(6) 0.57982(19) 0.9459(5) 0.0395(10) Uani 0.5 1 d . . P A 2
N6 N 0.0753(6) 0.50562(18) 0.7841(5) 0.0382(9) Uani 0.5 1 d . . P A 2
O1 O -0.3074(6) 0.69312(18) 0.6922(5) 0.0522(11) Uani 1 1 d . . . . .
N2 N -0.0029(7) 0.6379(2) 0.8131(5) 0.0381(11) Uani 1 1 d . . . . .
N9 N -0.0250(7) 0.6746(2) 0.2938(6) 0.0440(12) Uani 1 1 d . . . . .
H9A H -0.105150 0.635305 0.256916 0.053 Uiso 1 1 calc R U . . .
H9B H -0.081089 0.719302 0.272052 0.053 Uiso 1 1 calc R U . . .
C5 C 0.1808(8) 0.6664(2) 0.3824(7) 0.0373(12) Uani 1 1 d . . . . .
C2 C 0.3941(8) 0.5093(3) 0.9490(6) 0.0370(12) Uani 1 1 d . . . . .
C1 C 0.1152(8) 0.5744(3) 0.8399(7) 0.0367(12) Uani 1 1 d . . . . .
O3 O 0.0753(6) 0.50562(18) 0.7841(5) 0.0382(9) Uani 0.5 1 d . . P A 1
N3 N 0.3149(6) 0.57982(19) 0.9459(5) 0.0395(10) Uani 0.5 1 d . . P A 1
N1 N -0.2032(7) 0.6332(2) 0.7133(6) 0.0394(11) Uani 1 1 d . . . . .
O2 O -0.2819(6) 0.57456(17) 0.6438(5) 0.0444(10) Uani 1 1 d . . . . .
N4 N 0.2622(6) 0.4625(2) 0.8557(5) 0.0385(11) Uani 1 1 d . . . . .
N12 N 0.2660(7) 0.5999(2) 0.4156(6) 0.0395(11) Uani 1 1 d . . . . .
H12A H 0.413(9) 0.593(3) 0.468(7) 0.047 Uiso 1 1 d . U . . .
H12B H 0.187(9) 0.557(3) 0.377(7) 0.047 Uiso 1 1 d . U . . .
N14 N 0.2949(8) 0.7260(2) 0.4399(7) 0.0469(12) Uani 1 1 d . . . . .
H14A H 0.431(10) 0.722(3) 0.501(8) 0.056 Uiso 1 1 d . U . . .
H14B H 0.239(9) 0.772(3) 0.418(7) 0.056 Uiso 1 1 d . U . . .

loop_
_atom_site_aniso_label
_atom_site_aniso_U_11
_atom_site_aniso_U_22
_atom_site_aniso_U_33
_atom_site_aniso_U_23
_atom_site_aniso_U_13
_atom_site_aniso_U_12
O4 0.029(2) 0.044(2) 0.044(2) 0.0032(17) -0.0100(17) -0.0042(16)
N6 0.031(2) 0.037(2) 0.045(2) 0.0023(16) -0.0137(16) 0.0019(15)
O1 0.047(2) 0.042(2) 0.066(3) 0.0010(18) -0.0136(18) 0.0118(17)
N2 0.032(2) 0.035(2) 0.046(2) -0.0016(18) -0.0126(19) -0.0019(17)
N9 0.038(3) 0.034(2) 0.058(3) -0.0010(19) -0.020(2) -0.0006(17)
C5 0.039(3) 0.039(3) 0.034(3) -0.001(2) -0.003(2) -0.003(2)
C2 0.029(3) 0.042(3) 0.039(3) 0.002(2) -0.001(2) -0.004(2)
C1 0.028(3) 0.044(3) 0.038(3) 0.005(2) -0.007(2) -0.004(2)
O3 0.031(2) 0.037(2) 0.045(2) 0.0023(16) -0.0137(16) 0.0019(15)
N3 0.029(2) 0.044(2) 0.044(2) 0.0032(17) -0.0100(17) -0.0042(16)
N1 0.036(2) 0.036(2) 0.046(2) 0.0034(19) -0.0063(19) 0.0039(19)
O2 0.037(2) 0.0381(19) 0.056(2) -0.0050(16) -0.0209(16) -0.0006(15)
N4 0.031(2) 0.038(2) 0.045(2) 0.0047(18) -0.0122(19) 0.0004(17)
N12 0.036(3) 0.029(2) 0.052(3) -0.0027(19) -0.014(2) 0.0010(19)
N14 0.045(3) 0.031(2) 0.063(3) 0.002(2) -0.020(2) -0.003(2)

loop_
_atom_type_symbol
_atom_type_description
_atom_type_scat_dispersion_real
_atom_type_scat_dispersion_imag
_atom_type_scat_source
C C 0.0033 0.0016 'International Tables Vol C Tables 4.2.6.8 and 6.1.1.4'
H H 0.0000 0.0000 'International Tables Vol C Tables 4.2.6.8 and 6.1.1.4'
N N 0.0061 0.0033 'International Tables Vol C Tables 4.2.6.8 and 6.1.1.4'
O O 0.0106 0.0060 'International Tables Vol C Tables 4.2.6.8 and 6.1.1.4'

loop_
_geom_angle_atom_site_label_1
_geom_angle_atom_site_label_2
_geom_angle_atom_site_label_3
_geom_angle
_geom_angle_site_symmetry_1
_geom_angle_site_symmetry_3
_geom_angle_publ_flag
C2 O4 C1 102.9(4) . . ?
C1 N6 N4 106.9(3) . . ?
N1 N2 C1 116.5(4) . . ?
H9A N9 H9B 120.0 . . ?
C5 N9 H9A 120.0 . . ?
C5 N9 H9B 120.0 . . ?
N12 C5 N9 120.5(4) . . ?
N12 C5 N14 120.7(5) . . ?
N14 C5 N9 118.8(4) . . ?
O4 C2 C2 120.7(5) . 3_667 ?
N3 C2 C2 120.7(5) . 3_667 ?
N4 C2 O4 114.3(4) . . ?
N4 C2 C2 125.0(5) . 3_667 ?
N4 C2 N3 114.3(4) . . ?
N6 C1 O4 111.5(4) . . ?
N6 C1 N2 132.8(4) . . ?
N2 C1 O4 115.8(4) . . ?
N2 C1 N3 115.8(4) . . ?
O3 C1 N2 132.8(4) . . ?
O3 C1 N3 111.5(4) . . ?
C1 O3 N4 106.9(3) . . ?
C2 N3 C1 102.9(4) . . ?
O1 N1 N2 114.5(4) . . ?
O2 N1 O1 121.6(4) . . ?
O2 N1 N2 123.9(4) . . ?
C2 N4 N6 104.4(3) . . ?
C2 N4 O3 104.4(3) . . ?
C5 N12 H12A 122(3) . . ?
C5 N12 H12B 122(3) . . ?
H12A N12 H12B 116(4) . . ?
C5 N14 H14A 120(3) . . ?
C5 N14 H14B 122(3) . . ?
H14A N14 H14B 118(5) . . ?

loop_
_geom_bond_atom_site_label_1
_geom_bond_atom_site_label_2
_geom_bond_distance
_geom_bond_site_symmetry_2
_geom_bond_publ_flag
O4 C2 1.352(6) . ?
O4 C1 1.353(6) . ?
N6 C1 1.318(5) . ?
N6 N4 1.409(5) . ?
O1 N1 1.244(5) . ?
N2 C1 1.344(6) . ?
N2 N1 1.333(5) . ?
N9 H9A 0.8800 . ?
N9 H9B 0.8800 . ?
N9 C5 1.330(6) . ?
C5 N12 1.314(6) . ?
C5 N14 1.316(6) . ?
C2 C2 1.435(9) 3_667 ?
C2 N3 1.352(6) . ?
C2 N4 1.297(6) . ?
C1 O3 1.318(5) . ?
C1 N3 1.353(6) . ?
O3 N4 1.409(5) . ?
N1 O2 1.242(5) . ?
N12 H12A 0.92(5) . ?
N12 H12B 0.93(5) . ?
N14 H14A 0.89(6) . ?
N14 H14B 0.91(6) . ?

loop_
_geom_hbond_atom_site_label_D
_geom_hbond_atom_site_label_H
_geom_hbond_atom_site_label_A
_geom_hbond_distance_DH
_geom_hbond_distance_HA
_geom_hbond_distance_DA
_geom_hbond_angle_DHA
_geom_hbond_site_symmetry_A
_geom_hbond_publ_flag
N9 H9A N4 0.88 2.12 2.997(5) 172.5 3_566 yes
N9 H9B O1 0.88 2.11 2.963(5) 162.0 4_575 yes
N12 H12B N6 0.93(5) 2.17(5) 3.044(5) 155(4) 3_566 yes

loop_
_geom_torsion_atom_site_label_1
_geom_torsion_atom_site_label_2
_geom_torsion_atom_site_label_3
_geom_torsion_atom_site_label_4
_geom_torsion
_geom_torsion_site_symmetry_1
_geom_torsion_site_symmetry_2
_geom_torsion_site_symmetry_3
_geom_torsion_site_symmetry_4
_geom_torsion_publ_flag
O4 C2 N4 N6 -0.5(5) . . . . ?
N2 C1 O3 N4 179.9(5) . . . . ?
N2 C1 N3 C2 180.0(4) . . . . ?
C2 O4 C1 N6 0.5(5) . . . . ?
C2 O4 C1 N2 180.0(4) . . . . ?
C2 C2 N3 C1 -179.3(5) 3_667 . . . ?
C2 C2 N4 N6 178.8(6) 3_667 . . . ?
C2 C2 N4 O3 178.8(6) 3_667 . . . ?
C1 O4 C2 C2 -179.3(5) . . . 3_667 ?
C1 O4 C2 N4 0.0(5) . . . . ?
C1 N6 N4 C2 0.7(5) . . . . ?
C1 N2 N1 O1 179.8(4) . . . . ?
C1 N2 N1 O2 -0.9(6) . . . . ?
C1 O3 N4 C2 0.7(5) . . . . ?
O3 C1 N3 C2 0.5(5) . . . . ?
N3 C2 N4 O3 -0.5(5) . . . . ?
N3 C1 O3 N4 -0.8(5) . . . . ?
N1 N2 C1 O4 -178.2(4) . . . . ?
N1 N2 C1 N6 1.1(8) . . . . ?
N1 N2 C1 O3 1.1(8) . . . . ?
N1 N2 C1 N3 -178.2(4) . . . . ?
N4 N6 C1 O4 -0.8(5) . . . . ?
N4 N6 C1 N2 179.9(5) . . . . ?
N4 C2 N3 C1 0.0(5) . . . . ?
